data_7236155
loop_
_publ_author_name
'Zhang, Qiong'
'Tian, Xiaohe'
'Hu, Zhangjun'
'Brommesson, Caroline'
'Wu, Jieying'
'Zhou, Hongping'
'Li, Shengli'
'Yang, Jiaxiang'
'Sun, Zhaoqi'
'Tian, Yupeng'
'Uvdal, Kajsa'

_publ_section_title
;
 A series of Zn(ii) terpyridine complexes with enhanced two-photon-excited
 fluorescence for in vitro and in vivo bioimaging
;
_journal_issue 36
_journal_name_full 'Journal of Materials Chemistry B'
_journal_page_first 7213
_journal_paper_doi 10.1039/C5TB01185J
_journal_volume 3
_journal_year 2015
_chemical_formula_moiety 'C25 H23 N3 S'
_chemical_formula_sum 'C25 H23 N3 S'
_chemical_formula_weight 397.52
_space_group_IT_number 2
_space_group_name_Hall '-P 1'
_space_group_name_H-M_alt 'P -1'
_symmetry_cell_setting triclinic
_symmetry_space_group_name_H-M 'P -1'
_atom_sites_solution_hydrogens geom
_atom_sites_solution_primary direct
_atom_sites_solution_secondary difmap
_audit_creation_method SHELXL-97
_audit_update_record
;
2012-07-03 deposited with the CCDC.
2015-08-03 downloaded from the CCDC.
;
_cell_angle_alpha 70.91(3)
_cell_angle_beta 81.49(3)
_cell_angle_gamma 72.81(3)
_cell_formula_units_Z 2
_cell_length_a 8.2244(16)
_cell_length_b 10.228(2)
_cell_length_c 14.193(3)
_cell_measurement_temperature 298(2)
_cell_volume 1076.1(4)
_computing_cell_refinement 'Bruker SMART'
_computing_data_collection 'Bruker SMART'
_computing_data_reduction 'Bruker SAINT'
_computing_molecular_graphics 'Bruker SHELXTL'
_computing_publication_material 'Bruker SHELXTL'
_computing_structure_refinement 'SHELXL-97 (Sheldrick, 1997)'
_computing_structure_solution 'SHELXS-97 (Sheldrick, 1990)'
_diffrn_ambient_temperature 298(2)
_diffrn_measured_fraction_theta_full 0.993
_diffrn_measured_fraction_theta_max 0.993
_diffrn_measurement_device_type 'CCD area detector'
_diffrn_measurement_method 'phi and omega scans'
_diffrn_radiation_monochromator graphite
_diffrn_radiation_source 'fine-focus sealed tube'
_diffrn_radiation_type MoK\a
_diffrn_radiation_wavelength 0.71073
_diffrn_reflns_av_R_equivalents 0.0155
_diffrn_reflns_av_sigmaI/netI 0.0235
_diffrn_reflns_limit_h_max 10
_diffrn_reflns_limit_h_min -10
_diffrn_reflns_limit_k_max 12
_diffrn_reflns_limit_k_min -12
_diffrn_reflns_limit_l_max 17
_diffrn_reflns_limit_l_min -17
_diffrn_reflns_number 9269
_diffrn_reflns_theta_full 26.06
_diffrn_reflns_theta_max 26.06
_diffrn_reflns_theta_min 2.18
_exptl_absorpt_coefficient_mu 0.166
_exptl_absorpt_correction_T_max 0.9172
_exptl_absorpt_correction_T_min 0.9158
_exptl_absorpt_correction_type multi-scan
_exptl_absorpt_process_details sadabs
_exptl_crystal_density_diffrn 1.227
_exptl_crystal_density_method 'not measured'
_exptl_crystal_F_000 420
_exptl_crystal_size_max 0.54
_exptl_crystal_size_mid 0.53
_exptl_crystal_size_min 0.53
_refine_diff_density_max 0.191
_refine_diff_density_min -0.254
_refine_diff_density_rms 0.037
_refine_ls_extinction_method none
_refine_ls_goodness_of_fit_ref 1.003
_refine_ls_hydrogen_treatment constr
_refine_ls_matrix_type full
_refine_ls_number_parameters 265
_refine_ls_number_reflns 4228
_refine_ls_number_restraints 0
_refine_ls_restrained_S_all 1.003
_refine_ls_R_factor_all 0.0634
_refine_ls_R_factor_gt 0.0450
_refine_ls_shift/su_max 0.000
_refine_ls_shift/su_mean 0.000
_refine_ls_structure_factor_coef Fsqd
_refine_ls_weighting_details 'calc w=1/[\s^2^(Fo^2^)+(0.1172P)^2^+0.0148P] where P=(Fo^2^+2Fc^2^)/3'
_refine_ls_weighting_scheme calc
_refine_ls_wR_factor_gt 0.1471
_refine_ls_wR_factor_ref 0.1687
_reflns_number_gt 3107
_reflns_number_total 4228
_reflns_threshold_expression >2sigma(I)
_cod_data_source_file c5tb01185j2.cif
_cod_data_source_block z
_cod_depositor_comments
;
The following automatic conversions were performed:

data item '_symmetry_cell_setting' value 'Triclinic' was changed to
'triclinic' in accordance with the
/home/saulius/struct/COD-crude-data/automatic-downloads/DataCite-retrospective/RSC/depositions/lib/dictionaries/cif_core.dic
dictionary named 'cif_core.dic' version 2.4.2 last updated on
2011-04-26.

Automatic conversion script
Id: cif_fix_values 6909 2019-04-08 15:41:33Z antanas 
;
_cod_original_sg_symbol_H-M 'P-1 '
_cod_database_code 7236155

loop_
_symmetry_equiv_pos_as_xyz
'x, y, z'
'-x, -y, -z'

loop_
_atom_site_label
_atom_site_type_symbol
_atom_site_fract_x
_atom_site_fract_y
_atom_site_fract_z
_atom_site_U_iso_or_equiv
_atom_site_adp_type
_atom_site_occupancy
_atom_site_symmetry_multiplicity
_atom_site_calc_flag
_atom_site_refinement_flags
C1 C -0.3324(2) 0.58826(19) 0.98995(14) 0.0522(4) Uani 1 1 d .
C2 C -0.4317(3) 0.5940(2) 1.07676(17) 0.0667(5) Uani 1 1 d .
H2 H -0.4144 0.5151 1.1337 0.080 Uiso 1 1 calc R
C3 C -0.5562(3) 0.7175(3) 1.0781(2) 0.0842(7) Uani 1 1 d .
H3 H -0.6237 0.7238 1.1360 0.101 Uiso 1 1 calc R
C4 C -0.5786(4) 0.8303(3) 0.9933(3) 0.0978(9) Uani 1 1 d .
H4 H -0.6614 0.9154 0.9922 0.117 Uiso 1 1 calc R
C5 C -0.4767(3) 0.8167(2) 0.9089(2) 0.0923(8) Uani 1 1 d .
H5 H -0.4939 0.8943 0.8511 0.111 Uiso 1 1 calc R
C6 C -0.1910(2) 0.45918(18) 0.98584(13) 0.0487(4) Uani 1 1 d .
C7 C -0.1000(2) 0.44990(18) 0.89676(13) 0.0501(4) Uani 1 1 d .
H7 H -0.1260 0.5252 0.8383 0.060 Uiso 1 1 calc R
C8 C 0.0304(2) 0.32757(18) 0.89531(13) 0.0477(4) Uani 1 1 d .
C9 C 0.0644(2) 0.21989(18) 0.98565(13) 0.0525(4) Uani 1 1 d .
H9 H 0.1500 0.1359 0.9881 0.063 Uiso 1 1 calc R
C10 C -0.0300(2) 0.23847(17) 1.07212(13) 0.0491(4) Uani 1 1 d .
C11 C 0.0113(2) 0.13040(18) 1.17144(13) 0.0519(4) Uani 1 1 d .
C12 C -0.0837(3) 0.1487(2) 1.25764(15) 0.0642(5) Uani 1 1 d .
H12 H -0.1776 0.2274 1.2542 0.077 Uiso 1 1 calc R
C13 C -0.0380(3) 0.0494(2) 1.34816(16) 0.0736(6) Uani 1 1 d .
H13 H -0.1005 0.0604 1.4066 0.088 Uiso 1 1 calc R
C14 C 0.0999(3) -0.0653(2) 1.35155(16) 0.0769(6) Uani 1 1 d .
H14 H 0.1335 -0.1341 1.4118 0.092 Uiso 1 1 calc R
C15 C 0.1873(3) -0.0758(2) 1.26326(17) 0.0835(7) Uani 1 1 d .
H15 H 0.2821 -0.1536 1.2658 0.100 Uiso 1 1 calc R
C16 C 0.1350(2) 0.31379(18) 0.80256(12) 0.0479(4) Uani 1 1 d .
C17 C 0.1814(2) 0.4314(2) 0.73396(14) 0.0555(5) Uani 1 1 d .
H17 H 0.1436 0.5203 0.7454 0.067 Uiso 1 1 calc R
C18 C 0.2831(2) 0.4180(2) 0.64885(14) 0.0585(5) Uani 1 1 d .
H18 H 0.3136 0.4977 0.6043 0.070 Uiso 1 1 calc R
C19 C 0.3399(2) 0.2871(2) 0.62931(13) 0.0553(5) Uani 1 1 d .
C20 C 0.2931(3) 0.1699(2) 0.69726(14) 0.0623(5) Uani 1 1 d .
H20 H 0.3302 0.0812 0.6854 0.075 Uiso 1 1 calc R
C21 C 0.1916(3) 0.18298(19) 0.78262(14) 0.0581(5) Uani 1 1 d .
H21 H 0.1612 0.1031 0.8271 0.070 Uiso 1 1 calc R
C23 C 0.3329(3) 0.3264(2) 0.42001(14) 0.0654(5) Uani 1 1 d .
C24 C 0.2492(3) 0.4866(3) 0.3965(2) 0.0930(8) Uani 1 1 d .
H24A H 0.1813 0.5179 0.3397 0.139 Uiso 1 1 calc R
H24B H 0.3356 0.5373 0.3819 0.139 Uiso 1 1 calc R
H24C H 0.1777 0.5055 0.4530 0.139 Uiso 1 1 calc R
C25 C 0.4539(4) 0.2969(4) 0.33308(19) 0.1109(10) Uani 1 1 d .
H25A H 0.3914 0.3291 0.2740 0.166 Uiso 1 1 calc R
H25B H 0.5066 0.1957 0.3481 0.166 Uiso 1 1 calc R
H25C H 0.5402 0.3471 0.3221 0.166 Uiso 1 1 calc R
C26 C 0.1998(4) 0.2445(3) 0.4452(2) 0.1084(10) Uani 1 1 d .
H26A H 0.1301 0.2627 0.5025 0.163 Uiso 1 1 calc R
H26B H 0.2545 0.1437 0.4598 0.163 Uiso 1 1 calc R
H26C H 0.1299 0.2747 0.3895 0.163 Uiso 1 1 calc R
N1 N -0.3543(2) 0.69781(17) 0.90561(14) 0.0710(5) Uani 1 1 d .
N2 N 0.1462(2) 0.01742(18) 1.17403(12) 0.0712(5) Uani 1 1 d .
N3 N -0.15700(18) 0.35577(15) 1.07282(11) 0.0492(4) Uani 1 1 d .
S1 S 0.47737(6) 0.26557(6) 0.52310(4) 0.0705(2) Uani 1 1 d .

loop_
_atom_site_aniso_label
_atom_site_aniso_U_11
_atom_site_aniso_U_22
_atom_site_aniso_U_33
_atom_site_aniso_U_23
_atom_site_aniso_U_13
_atom_site_aniso_U_12
C1 0.0499(10) 0.0488(10) 0.0596(11) -0.0213(8) -0.0121(8) -0.0056(8)
C2 0.0606(12) 0.0703(13) 0.0701(13) -0.0318(11) -0.0051(10) -0.0057(10)
C3 0.0715(15) 0.0866(17) 0.0951(18) -0.0524(15) -0.0039(13) 0.0060(12)
C4 0.0879(18) 0.0725(16) 0.128(2) -0.0534(17) -0.0180(17) 0.0178(13)
C5 0.0944(18) 0.0583(13) 0.1029(19) -0.0181(13) -0.0239(15) 0.0133(12)
C6 0.0465(9) 0.0466(9) 0.0520(10) -0.0169(8) -0.0079(7) -0.0061(7)
C7 0.0525(10) 0.0470(9) 0.0446(9) -0.0087(7) -0.0093(7) -0.0065(7)
C8 0.0478(9) 0.0489(9) 0.0448(9) -0.0144(7) -0.0046(7) -0.0091(7)
C9 0.0552(10) 0.0447(9) 0.0485(10) -0.0114(8) -0.0042(8) -0.0021(7)
C10 0.0525(10) 0.0458(9) 0.0460(9) -0.0135(8) -0.0021(7) -0.0094(8)
C11 0.0567(11) 0.0479(9) 0.0463(9) -0.0110(8) -0.0015(8) -0.0108(8)
C12 0.0739(13) 0.0582(11) 0.0522(11) -0.0145(9) 0.0038(9) -0.0114(10)
C13 0.0906(16) 0.0760(14) 0.0478(11) -0.0157(10) 0.0045(10) -0.0200(12)
C14 0.0884(16) 0.0773(14) 0.0489(12) -0.0013(10) -0.0111(11) -0.0145(12)
C15 0.0856(16) 0.0734(14) 0.0603(13) -0.0047(11) -0.0087(11) 0.0099(12)
C16 0.0481(9) 0.0525(10) 0.0401(9) -0.0127(8) -0.0074(7) -0.0078(7)
C17 0.0630(11) 0.0513(10) 0.0506(10) -0.0135(8) -0.0056(8) -0.0138(8)
C18 0.0631(12) 0.0597(11) 0.0507(10) -0.0114(9) -0.0015(9) -0.0201(9)
C19 0.0483(10) 0.0691(12) 0.0426(9) -0.0139(9) -0.0067(8) -0.0082(8)
C20 0.0756(13) 0.0553(11) 0.0484(10) -0.0172(9) -0.0033(9) -0.0043(9)
C21 0.0726(12) 0.0490(10) 0.0471(10) -0.0107(8) -0.0024(9) -0.0124(9)
C23 0.0609(12) 0.0852(14) 0.0460(10) -0.0183(10) -0.0008(9) -0.0159(10)
C24 0.0870(17) 0.0918(17) 0.0820(17) -0.0086(13) -0.0309(14) -0.0038(14)
C25 0.107(2) 0.156(3) 0.0555(14) -0.0416(16) 0.0066(14) -0.0088(19)
C26 0.121(2) 0.135(3) 0.0817(18) -0.0145(17) -0.0242(16) -0.064(2)
N1 0.0715(11) 0.0539(9) 0.0744(12) -0.0170(9) -0.0143(9) 0.0053(8)
N2 0.0733(11) 0.0640(10) 0.0522(10) -0.0081(8) -0.0015(8) 0.0059(8)
N3 0.0490(8) 0.0472(8) 0.0479(8) -0.0146(6) -0.0038(6) -0.0066(6)
S1 0.0498(3) 0.0976(5) 0.0497(3) -0.0200(3) -0.0001(2) -0.0017(3)

loop_
_atom_type_symbol
_atom_type_description
_atom_type_scat_dispersion_real
_atom_type_scat_dispersion_imag
_atom_type_scat_source
C C 0.0033 0.0016 'International Tables Vol C Tables 4.2.6.8 and 6.1.1.4'
H H 0.0000 0.0000 'International Tables Vol C Tables 4.2.6.8 and 6.1.1.4'
N N 0.0061 0.0033 'International Tables Vol C Tables 4.2.6.8 and 6.1.1.4'
S S 0.1246 0.1234 'International Tables Vol C Tables 4.2.6.8 and 6.1.1.4'

loop_
_geom_angle_atom_site_label_1
_geom_angle_atom_site_label_2
_geom_angle_atom_site_label_3
_geom_angle
N1 C1 C2 122.59(17)
N1 C1 C6 115.96(17)
C2 C1 C6 121.43(18)
C3 C2 C1 119.4(2)
C3 C2 H2 120.3
C1 C2 H2 120.3
C4 C3 C2 118.7(2)
C4 C3 H3 120.7
C2 C3 H3 120.7
C3 C4 C5 119.0(2)
C3 C4 H4 120.5
C5 C4 H4 120.5
N1 C5 C4 123.6(3)
N1 C5 H5 118.2
C4 C5 H5 118.2
N3 C6 C7 122.89(16)
N3 C6 C1 115.97(16)
C7 C6 C1 121.13(16)
C6 C7 C8 119.71(16)
C6 C7 H7 120.1
C8 C7 H7 120.1
C7 C8 C9 117.21(16)
C7 C8 C16 121.89(15)
C9 C8 C16 120.84(15)
C10 C9 C8 119.68(16)
C10 C9 H9 120.2
C8 C9 H9 120.2
N3 C10 C9 122.83(16)
N3 C10 C11 115.91(16)
C9 C10 C11 121.19(16)
N2 C11 C12 121.62(18)
N2 C11 C10 117.25(17)
C12 C11 C10 121.11(17)
C13 C12 C11 119.4(2)
C13 C12 H12 120.3
C11 C12 H12 120.3
C14 C13 C12 119.4(2)
C14 C13 H13 120.3
C12 C13 H13 120.3
C13 C14 C15 117.8(2)
C13 C14 H14 121.1
C15 C14 H14 121.1
N2 C15 C14 124.6(2)
N2 C15 H15 117.7
C14 C15 H15 117.7
C21 C16 C17 118.09(16)
C21 C16 C8 121.07(15)
C17 C16 C8 120.83(16)
C18 C17 C16 120.99(17)
C18 C17 H17 119.5
C16 C17 H17 119.5
C17 C18 C19 120.80(17)
C17 C18 H18 119.6
C19 C18 H18 119.6
C18 C19 C20 118.37(17)
C18 C19 S1 121.65(15)
C20 C19 S1 119.93(15)
C21 C20 C19 120.92(18)
C21 C20 H20 119.5
C19 C20 H20 119.5
C20 C21 C16 120.83(17)
C20 C21 H21 119.6
C16 C21 H21 119.6
C26 C23 C25 112.4(2)
C26 C23 C24 110.4(2)
C25 C23 C24 109.7(2)
C26 C23 S1 111.00(16)
C25 C23 S1 102.75(16)
C24 C23 S1 110.40(16)
C23 C24 H24A 109.5
C23 C24 H24B 109.5
H24A C24 H24B 109.5
C23 C24 H24C 109.5
H24A C24 H24C 109.5
H24B C24 H24C 109.5
C23 C25 H25A 109.5
C23 C25 H25B 109.5
H25A C25 H25B 109.5
C23 C25 H25C 109.5
H25A C25 H25C 109.5
H25B C25 H25C 109.5
C23 C26 H26A 109.5
C23 C26 H26B 109.5
H26A C26 H26B 109.5
C23 C26 H26C 109.5
H26A C26 H26C 109.5
H26B C26 H26C 109.5
C1 N1 C5 116.8(2)
C15 N2 C11 117.18(18)
C6 N3 C10 117.65(15)
C19 S1 C23 104.62(9)

loop_
_geom_bond_atom_site_label_1
_geom_bond_atom_site_label_2
_geom_bond_distance
C1 N1 1.337(3)
C1 C2 1.382(3)
C1 C6 1.490(2)
C2 C3 1.375(3)
C2 H2 0.9300
C3 C4 1.359(4)
C3 H3 0.9300
C4 C5 1.377(4)
C4 H4 0.9300
C5 N1 1.340(3)
C5 H5 0.9300
C6 N3 1.340(2)
C6 C7 1.387(2)
C7 C8 1.390(2)
C7 H7 0.9300
C8 C9 1.391(2)
C8 C16 1.486(2)
C9 C10 1.389(2)
C9 H9 0.9300
C10 N3 1.340(2)
C10 C11 1.492(3)
C11 N2 1.339(2)
C11 C12 1.387(3)
C12 C13 1.374(3)
C12 H12 0.9300
C13 C14 1.363(3)
C13 H13 0.9300
C14 C15 1.369(3)
C14 H14 0.9300
C15 N2 1.332(3)
C15 H15 0.9300
C16 C21 1.388(2)
C16 C17 1.391(3)
C17 C18 1.385(3)
C17 H17 0.9300
C18 C19 1.386(3)
C18 H18 0.9300
C19 C20 1.387(3)
C19 S1 1.7789(19)
C20 C21 1.387(3)
C20 H20 0.9300
C21 H21 0.9300
C23 C26 1.503(3)
C23 C25 1.519(3)
C23 C24 1.521(3)
C23 S1 1.850(2)
C24 H24A 0.9600
C24 H24B 0.9600
C24 H24C 0.9600
C25 H25A 0.9600
C25 H25B 0.9600
C25 H25C 0.9600
C26 H26A 0.9600
C26 H26B 0.9600
C26 H26C 0.9600

loop_
_geom_torsion_atom_site_label_1
_geom_torsion_atom_site_label_2
_geom_torsion_atom_site_label_3
_geom_torsion_atom_site_label_4
_geom_torsion
N1 C1 C2 C3 -1.3(3)
C6 C1 C2 C3 177.36(19)
C1 C2 C3 C4 0.5(4)
C2 C3 C4 C5 0.4(4)
C3 C4 C5 N1 -0.5(4)
N1 C1 C6 N3 173.00(16)
C2 C1 C6 N3 -5.7(3)
N1 C1 C6 C7 -6.0(3)
C2 C1 C6 C7 175.25(17)
N3 C6 C7 C8 1.5(3)
C1 C6 C7 C8 -179.53(15)
C6 C7 C8 C9 -0.9(3)
C6 C7 C8 C16 -178.26(15)
C7 C8 C9 C10 -0.5(3)
C16 C8 C9 C10 176.90(15)
C8 C9 C10 N3 1.4(3)
C8 C9 C10 C11 -175.36(16)
N3 C10 C11 N2 -174.92(15)
C9 C10 C11 N2 2.1(3)
N3 C10 C11 C12 3.4(3)
C9 C10 C11 C12 -179.59(17)
N2 C11 C12 C13 0.6(3)
C10 C11 C12 C13 -177.67(19)
C11 C12 C13 C14 -0.1(3)
C12 C13 C14 C15 0.1(4)
C13 C14 C15 N2 -0.7(4)
C7 C8 C16 C21 -143.98(18)
C9 C8 C16 C21 38.8(3)
C7 C8 C16 C17 37.1(3)
C9 C8 C16 C17 -140.13(18)
C21 C16 C17 C18 -0.8(3)
C8 C16 C17 C18 178.09(16)
C16 C17 C18 C19 0.6(3)
C17 C18 C19 C20 -0.3(3)
C17 C18 C19 S1 -177.52(14)
C18 C19 C20 C21 0.1(3)
S1 C19 C20 C21 177.40(15)
C19 C20 C21 C16 -0.3(3)
C17 C16 C21 C20 0.7(3)
C8 C16 C21 C20 -178.25(17)
C2 C1 N1 C5 1.1(3)
C6 C1 N1 C5 -177.60(19)
C4 C5 N1 C1 -0.2(4)
C14 C15 N2 C11 1.2(4)
C12 C11 N2 C15 -1.1(3)
C10 C11 N2 C15 177.23(19)
C7 C6 N3 C10 -0.6(3)
C1 C6 N3 C10 -179.60(14)
C9 C10 N3 C6 -0.9(3)
C11 C10 N3 C6 176.06(15)
C18 C19 S1 C23 -83.63(18)
C20 C19 S1 C23 99.16(18)
C26 C23 S1 C19 -56.0(2)
C25 C23 S1 C19 -176.37(17)
C24 C23 S1 C19 66.74(18)
